data_7705659
loop_
_publ_author_name
'Zhao, Ming-Gang'
'Li, Li'
'He, Ru-Ru'
'Zhang, Xiang'
'Ma, Jian-Ping'
'Su, Ji-Hu'
'Zheng, Wenjun'

_publ_section_title
;
 1,2,4-Triazolato paddlewheel dibismuth complexes with very short
 Bi(II)-Bi(II) bonds: bismuth(III) oxidation of 1,2,4-triazolato anions
 into neutral <i>N</i>-1,2,4-triazolyl radicals.
;
_journal_issue 43
_journal_name_full 'Dalton transactions (Cambridge, England : 2003)'
_journal_page_first 15190
_journal_page_last 15194
_journal_paper_doi 10.1039/d0dt03225e
_journal_volume 49
_journal_year 2020
_chemical_formula_moiety 'C56 H40 Bi2 N12, 0.5(C14 H16)'
_chemical_formula_sum 'C63 H48 Bi2 N12'
_chemical_formula_weight 1391.09
_space_group_crystal_system triclinic
_space_group_IT_number 2
_space_group_name_Hall '-P 1'
_space_group_name_H-M_alt 'P -1'
_atom_sites_solution_hydrogens geom
_atom_sites_solution_primary direct
_atom_sites_solution_secondary difmap
_audit_creation_date 2019-06-30
_audit_creation_method
;
  Olex2 1.2
  (compiled Apr 23 2013 17:54:37, GUI svn.r4466)
;
_audit_update_record
;
2019-07-01 deposited with the CCDC.	2020-10-09 downloaded from the CCDC.
;
_cell_angle_alpha 97.805(3)
_cell_angle_beta 104.276(3)
_cell_angle_gamma 107.123(3)
_cell_formula_units_Z 1
_cell_length_a 8.8511(3)
_cell_length_b 11.8616(4)
_cell_length_c 14.2639(4)
_cell_measurement_reflns_used 13368
_cell_measurement_temperature 293(2)
_cell_measurement_theta_max 28.9310
_cell_measurement_theta_min 3.3250
_cell_volume 1351.40(9)
_computing_cell_refinement 'CrysAlisPro 1.171.38.43f (Rigaku OD, 2015)'
_computing_data_collection 'CrysAlisPro 1.171.38.43f (Rigaku OD, 2015)'
_computing_data_reduction 'CrysAlisPro 1.171.38.43f (Rigaku OD, 2015)'
_computing_molecular_graphics
;
O. V. Dolomanov, L. J. Bourhis, R. J. Gildea, J. A. K. Howard and H. Puschmann,
OLEX2: a complete structure solution, refinement and analysis program.
J. Appl. Cryst. (2009). 42, 339-341.
;
_computing_publication_material
;
O. V. Dolomanov, L. J. Bourhis, R. J. Gildea, J. A. K. Howard and H. Puschmann,
OLEX2: a complete structure solution, refinement and analysis program.
J. Appl. Cryst. (2009). 42, 339-341.
;
_computing_structure_refinement
;
XL, G.M. Sheldrick, Acta Cryst.
(2008). A64, 112-122
;
_computing_structure_solution
;
XS, G.M. Sheldrick, Acta Cryst.
(2008). A64, 112-122
;
_diffrn_ambient_temperature 293(2)
_diffrn_detector 'CCD plate'
_diffrn_detector_area_resol_mean 16.0251
_diffrn_detector_type Eos
_diffrn_measured_fraction_theta_full 0.9987
_diffrn_measured_fraction_theta_max 0.8515
_diffrn_measurement_details
;
List of Runs (angles in degrees, time in seconds):

  # Type    Start    End  Width  t~exp~   \w     \q     \k     \f   Frames
#--------------------------------------------------------------------------
  1  \w    -52.00  32.00   1.00   20.13    --   15.53 -57.00 -90.00   84
  2  \w    -52.00  32.00   1.00   20.13    --   15.53 -57.00 150.00   84
  3  \w    -67.00   9.00   1.00   20.13    --  -17.17 118.00 -42.72   76
  4  \w    -85.00  10.00   1.00   20.13    --  -17.17 -77.00-180.00   95
  5  \w    -84.00   0.00   1.00   20.13    --  -17.17 -57.00 -90.00   84
  6  \w    -34.00  50.00   1.00   20.13    --  -17.17  58.00  67.00   84
  7  \w    -85.00  10.00   1.00   20.13    --  -17.17 -77.00  30.00   95
  8  \w    -84.00   0.00   1.00   20.13    --  -17.17 -57.00 120.00   84
  9  \w    -74.00  -1.00   1.00   20.13    --  -17.17 130.00  28.07   73
 10  \w    -67.00   9.00   1.00   20.13    --  -17.17 118.00 174.86   76
 11  \w     35.00  88.00   1.00   20.13    --   15.53 178.00 120.00   53
 12  \w    -55.00  27.00   1.00   20.13    --  -17.17  97.00 101.66   82
 13  \w    -75.00  -2.00   1.00   20.13    --  -17.17 133.00 -90.97   73
 14  \w    -44.00  50.00   1.00   20.13    --  -17.17  77.00-120.00   94
;
_diffrn_measurement_device 'four-circle diffractometer'
_diffrn_measurement_device_type 'Xcalibur, Eos'
_diffrn_measurement_method '\w scans'
_diffrn_orient_matrix_type 'CrysAlisPro convention (1999,Acta A55,543-557)'
_diffrn_orient_matrix_UB_11 0.0460428000
_diffrn_orient_matrix_UB_12 -0.0227232000
_diffrn_orient_matrix_UB_13 0.0361269000
_diffrn_orient_matrix_UB_21 -0.0742467000
_diffrn_orient_matrix_UB_22 -0.0455622000
_diffrn_orient_matrix_UB_23 -0.0018447000
_diffrn_orient_matrix_UB_31 0.0103974000
_diffrn_orient_matrix_UB_32 -0.0391379000
_diffrn_orient_matrix_UB_33 -0.0382720000
_diffrn_radiation_monochromator graphite
_diffrn_radiation_probe x-ray
_diffrn_radiation_type 'Mo K\a'
_diffrn_radiation_wavelength 0.71073
_diffrn_reflns_av_R_equivalents 0.0602
_diffrn_reflns_av_unetI/netI 0.0446
_diffrn_reflns_limit_h_max 10
_diffrn_reflns_limit_h_min -10
_diffrn_reflns_limit_k_max 14
_diffrn_reflns_limit_k_min -14
_diffrn_reflns_limit_l_max 17
_diffrn_reflns_limit_l_min -17
_diffrn_reflns_number 30468
_diffrn_reflns_theta_full 25.67
_diffrn_reflns_theta_max 25.68
_diffrn_reflns_theta_min 2.80
_diffrn_source 'fine-focus sealed X-ray tube'
_diffrn_source_type 'Enhance (Mo) X-ray Source'
_exptl_absorpt_coefficient_mu 6.395
_exptl_absorpt_correction_T_max 1.00000
_exptl_absorpt_correction_T_min 0.00847
_exptl_absorpt_correction_type multi-scan
_exptl_absorpt_process_details
;
CrysAlisPro 1.171.38.43f (Rigaku Oxford Diffraction, 2015)
Empirical absorption correction using spherical harmonics,
 implemented in SCALE3 ABSPACK scaling algorithm.
;
_exptl_crystal_colour orange
_exptl_crystal_density_diffrn 1.709
_exptl_crystal_density_method 'not measured'
_exptl_crystal_description block
_exptl_crystal_F_000 676
_exptl_crystal_size_max 0.27
_exptl_crystal_size_mid 0.15
_exptl_crystal_size_min 0.05
_refine_diff_density_max 0.788
_refine_diff_density_min -0.763
_refine_diff_density_rms 0.104
_refine_ls_extinction_method none
_refine_ls_goodness_of_fit_ref 1.023
_refine_ls_hydrogen_treatment mixed
_refine_ls_matrix_type full
_refine_ls_number_parameters 379
_refine_ls_number_reflns 5135
_refine_ls_number_restraints 54
_refine_ls_restrained_S_all 1.032
_refine_ls_R_factor_all 0.0350
_refine_ls_R_factor_gt 0.0262
_refine_ls_shift/su_max 0.001
_refine_ls_shift/su_mean 0.000
_refine_ls_structure_factor_coef Fsqd
_refine_ls_weighting_details 'calc w=1/[\s^2^(Fo^2^)+(0.0221P)^2^+0.0000P] where P=(Fo^2^+2Fc^2^)/3'
_refine_ls_weighting_scheme calc
_refine_ls_wR_factor_gt 0.0491
_refine_ls_wR_factor_ref 0.0510
_reflns_number_gt 4515
_reflns_number_total 5135
_reflns_threshold_expression >2sigma(I)
_cod_data_source_file d0dt03225e2.cif
_cod_data_source_block 180315-1
_cod_depositor_comments 'Adding full bibliography for 7705659--7705660.cif.'
_cod_original_cell_volume 1351.40(7)
_cod_database_code 7705659
_reflns_odcompleteness_completeness 99.87
_reflns_odcompleteness_iscentric 1
_reflns_odcompleteness_theta 26.32
_olex2_refinement_description
;
1. Fixed Uiso
 At 1.2 times of:
  All C(H) groups
 At 1.5 times of:
  All C(H,H,H) groups
2. Restrained distances
 C32-C31
 1.53 with sigma of 0.01
 C30-C29 = C29-C31 = C33-C31 = C34-C33 = C35-C34 = C35-C30
 1.42 with sigma of 0.01
 C32-C29 \\sim C32-C33
 with sigma of 0.01
3. Restrained planarity
 C29, C30, C31, C32, C33, C34, C35
 with sigma of 0.01
4. Uiso/Uaniso restraints and constraints
C29 \\sim C30 \\sim C31 \\sim C32 \\sim C33 \\sim C34 \\sim C35: within 1.7A with sigma of 0.005 and sigma for terminal atoms of 0.005
5. Others
 Fixed Sof: C29(0.5) H29(0.5) C32(0.5) H32A(0.5) H32B(0.5) H32C(0.5) C31(0.5)
 C30(0.5) H30(0.5) C33(0.5) H33(0.5) C34(0.5) H34(0.5) C35(0.5) H35(0.5)
6.a Riding coordinates:
 C29(H29), C32(H32A,H32B,H32C), C30(H30), C33(H33), C34(H34), C35(H35)
6.b Aromatic/amide H refined with riding coordinates:
 C1(H1), C2(H2), C3(H3), C4(H4), C5(H5), C10(H10), C11(H11), C12(H12),
 C13(H13), C14(H14), C15(H15), C16(H16), C17(H17), C18(H18), C19(H19), C24(H24),
  C25(H25), C26(H26), C27(H27), C28(H28)
;
_oxdiff_exptl_absorpt_empirical_details
;
Empirical correction (ABSPACK) includes:
- Absorption correction using spherical harmonics
- Frame scaling
;
_oxdiff_exptl_absorpt_empirical_full_max 58.989
_oxdiff_exptl_absorpt_empirical_full_min 0.451

loop_
_space_group_symop_id
_space_group_symop_operation_xyz
1 'x, y, z'
2 '-x, -y, -z'

loop_
_atom_site_label
_atom_site_type_symbol
_atom_site_fract_x
_atom_site_fract_y
_atom_site_fract_z
_atom_site_U_iso_or_equiv
_atom_site_adp_type
_atom_site_occupancy
_atom_site_symmetry_multiplicity
_atom_site_calc_flag
_atom_site_refinement_flags
_atom_site_disorder_assembly
_atom_site_disorder_group
Bi1 Bi 0.498219(19) 0.382689(12) 0.457080(11) 0.02904(6) Uani 1 1 d . . .
C1 C 0.1253(5) 0.7153(4) 0.4991(3) 0.0415(11) Uani 1 1 d . . .
H1 H 0.1928 0.7004 0.5538 0.050 Uiso 1 1 calc R . .
C2 C 0.0988(6) 0.8245(4) 0.5055(4) 0.0497(12) Uani 1 1 d . . .
H2 H 0.1483 0.8834 0.5644 0.060 Uiso 1 1 calc R . .
C3 C -0.0014(6) 0.8460(4) 0.4243(4) 0.0601(14) Uani 1 1 d . . .
H3 H -0.0183 0.9200 0.4284 0.072 Uiso 1 1 calc R . .
C4 C -0.0761(6) 0.7591(4) 0.3377(4) 0.0570(14) Uani 1 1 d . . .
H4 H -0.1441 0.7742 0.2833 0.068 Uiso 1 1 calc R . .
C5 C -0.0508(5) 0.6500(4) 0.3309(4) 0.0461(11) Uani 1 1 d . . .
H5 H -0.1027 0.5910 0.2722 0.055 Uiso 1 1 calc R . .
C6 C 0.0512(5) 0.6273(4) 0.4110(3) 0.0363(10) Uani 1 1 d . . .
C7 C 0.0850(5) 0.5126(3) 0.3985(3) 0.0351(10) Uani 1 1 d . . .
C8 C 0.0759(5) 0.3394(3) 0.3356(3) 0.0341(10) Uani 1 1 d . . .
C9 C 0.0270(5) 0.2221(3) 0.2661(3) 0.0377(10) Uani 1 1 d . . .
C10 C 0.0879(5) 0.1316(4) 0.2924(3) 0.0453(11) Uani 1 1 d . . .
H10 H 0.1567 0.1429 0.3563 0.054 Uiso 1 1 calc R . .
C11 C 0.0461(6) 0.0240(4) 0.2231(4) 0.0557(13) Uani 1 1 d . . .
H11 H 0.0874 -0.0363 0.2405 0.067 Uiso 1 1 calc R . .
C12 C -0.0555(7) 0.0076(4) 0.1300(4) 0.0647(15) Uani 1 1 d . . .
H12 H -0.0823 -0.0638 0.0835 0.078 Uiso 1 1 calc R . .
C13 C -0.1186(7) 0.0952(4) 0.1040(4) 0.0667(15) Uani 1 1 d . . .
H13 H -0.1897 0.0822 0.0404 0.080 Uiso 1 1 calc R . .
C14 C -0.0774(6) 0.2032(4) 0.1717(3) 0.0521(12) Uani 1 1 d . . .
H14 H -0.1200 0.2626 0.1535 0.062 Uiso 1 1 calc R . .
C15 C 0.4241(6) 0.2805(4) 0.1732(3) 0.0450(11) Uani 1 1 d . . .
H15 H 0.3715 0.2681 0.2218 0.054 Uiso 1 1 calc R . .
C16 C 0.4166(6) 0.1828(4) 0.1063(3) 0.0525(13) Uani 1 1 d . . .
H16 H 0.3610 0.1046 0.1103 0.063 Uiso 1 1 calc R . .
C17 C 0.4917(7) 0.2011(4) 0.0332(3) 0.0561(14) Uani 1 1 d . . .
H17 H 0.4870 0.1350 -0.0122 0.067 Uiso 1 1 calc R . .
C18 C 0.5734(6) 0.3161(4) 0.0269(3) 0.0579(14) Uani 1 1 d . . .
H18 H 0.6233 0.3278 -0.0229 0.070 Uiso 1 1 calc R . .
C19 C 0.5820(6) 0.4148(4) 0.0942(3) 0.0478(12) Uani 1 1 d . . .
H19 H 0.6364 0.4928 0.0894 0.057 Uiso 1 1 calc R . .
C20 C 0.5089(5) 0.3970(3) 0.1693(3) 0.0358(10) Uani 1 1 d . . .
C21 C 0.5141(5) 0.5023(3) 0.2396(3) 0.0324(9) Uani 1 1 d . . .
C22 C 0.5132(5) 0.6747(3) 0.2986(3) 0.0336(10) Uani 1 1 d . . .
C23 C 0.5083(5) 0.7981(3) 0.3052(3) 0.0351(10) Uani 1 1 d . . .
C24 C 0.5751(6) 0.8687(4) 0.2455(3) 0.0434(11) Uani 1 1 d . . .
H24 H 0.6252 0.8384 0.2028 0.052 Uiso 1 1 calc R . .
C25 C 0.5672(6) 0.9832(4) 0.2495(4) 0.0523(13) Uani 1 1 d . . .
H25 H 0.6149 1.0309 0.2106 0.063 Uiso 1 1 calc R . .
C26 C 0.4904(6) 1.0274(4) 0.3096(4) 0.0554(13) Uani 1 1 d . . .
H26 H 0.4832 1.1042 0.3102 0.066 Uiso 1 1 calc R . .
C27 C 0.4233(6) 0.9595(4) 0.3694(4) 0.0558(13) Uani 1 1 d . . .
H27 H 0.3727 0.9907 0.4113 0.067 Uiso 1 1 calc R . .
C28 C 0.4314(6) 0.8444(4) 0.3671(3) 0.0456(11) Uani 1 1 d . . .
H28 H 0.3851 0.7979 0.4070 0.055 Uiso 1 1 calc R . .
N1 N 0.2111(4) 0.3821(3) 0.4148(2) 0.0344(8) Uani 1 1 d . . .
N2 N 0.2167(4) 0.4960(3) 0.4559(2) 0.0336(8) Uani 1 1 d . . .
N3 N -0.0078(4) 0.4173(3) 0.3220(3) 0.0396(9) Uani 1 1 d . . .
N4 N 0.5052(4) 0.5006(3) 0.3313(2) 0.0330(8) Uani 1 1 d . . .
N5 N 0.5052(4) 0.6137(3) 0.3697(2) 0.0357(8) Uani 1 1 d . . .
N6 N 0.5205(4) 0.6091(3) 0.2161(2) 0.0366(8) Uani 1 1 d . . .
C29 C 0.9027(18) 0.5260(12) 0.9229(11) 0.113(4) Uani 0.50 1 d PDU . .
H29 H 0.8410 0.5697 0.8877 0.135 Uiso 0.50 1 d PR . .
C32 C 0.9889(18) 0.6912(12) 1.0708(12) 0.137(5) Uani 0.50 1 d PDU . .
H32A H 1.0562 0.7126 1.1389 0.206 Uiso 0.50 1 d PR . .
H32B H 1.0322 0.7526 1.0374 0.206 Uiso 0.50 1 d PR . .
H32C H 0.8771 0.6848 1.0678 0.206 Uiso 0.50 1 d PR . .
C31 C 0.9930(15) 0.5712(11) 1.0220(11) 0.120(4) Uani 0.50 1 d PDU . .
C30 C 0.8996(18) 0.4150(13) 0.8716(13) 0.117(4) Uani 0.50 1 d PDU . .
H30 H 0.8373 0.3826 0.8028 0.141 Uiso 0.50 1 d PR . .
C33 C 1.0853(19) 0.5160(12) 1.0791(15) 0.121(4) Uani 0.50 1 d PDU . .
H33 H 1.1475 0.5482 1.1479 0.145 Uiso 0.50 1 d PR . .
C34 C 1.0842(19) 0.4064(13) 1.0294(14) 0.124(4) Uani 0.50 1 d PDU . .
H34 H 1.1469 0.3630 1.0643 0.149 Uiso 0.50 1 d PR . .
C35 C 0.9914(18) 0.3611(15) 0.9293(14) 0.125(4) Uani 0.50 1 d PDU . .
H35 H 0.9909 0.2846 0.8968 0.149 Uiso 0.50 1 d PR . .

loop_
_atom_site_aniso_label
_atom_site_aniso_U_11
_atom_site_aniso_U_22
_atom_site_aniso_U_33
_atom_site_aniso_U_23
_atom_site_aniso_U_13
_atom_site_aniso_U_12
Bi1 0.03775(10) 0.02236(8) 0.02693(9) 0.00381(6) 0.00851(7) 0.01197(6)
C1 0.036(3) 0.048(3) 0.045(3) 0.008(2) 0.016(2) 0.018(2)
C2 0.050(3) 0.044(3) 0.059(3) 0.004(2) 0.024(3) 0.019(2)
C3 0.061(4) 0.048(3) 0.084(4) 0.015(3) 0.028(3) 0.031(3)
C4 0.050(3) 0.054(3) 0.075(4) 0.026(3) 0.015(3) 0.029(3)
C5 0.037(3) 0.043(3) 0.053(3) 0.009(2) 0.008(2) 0.013(2)
C6 0.029(2) 0.037(2) 0.045(3) 0.008(2) 0.016(2) 0.0114(19)
C7 0.031(2) 0.034(2) 0.042(3) 0.0122(19) 0.012(2) 0.0094(19)
C8 0.034(3) 0.029(2) 0.036(2) 0.0059(18) 0.011(2) 0.0060(19)
C9 0.032(2) 0.032(2) 0.043(3) 0.0056(19) 0.010(2) 0.0040(19)
C10 0.042(3) 0.037(2) 0.050(3) 0.009(2) 0.009(2) 0.008(2)
C11 0.064(4) 0.034(2) 0.067(4) 0.006(2) 0.022(3) 0.014(2)
C12 0.072(4) 0.047(3) 0.060(4) -0.009(3) 0.017(3) 0.010(3)
C13 0.077(4) 0.053(3) 0.047(3) -0.008(3) 0.000(3) 0.013(3)
C14 0.057(3) 0.042(3) 0.045(3) 0.006(2) 0.004(2) 0.012(2)
C15 0.065(3) 0.042(2) 0.029(2) 0.009(2) 0.017(2) 0.016(2)
C16 0.080(4) 0.036(2) 0.035(3) 0.003(2) 0.012(3) 0.018(2)
C17 0.083(4) 0.052(3) 0.036(3) -0.001(2) 0.013(3) 0.036(3)
C18 0.076(4) 0.065(3) 0.039(3) 0.005(2) 0.028(3) 0.026(3)
C19 0.060(3) 0.044(3) 0.037(3) 0.007(2) 0.019(2) 0.010(2)
C20 0.049(3) 0.034(2) 0.024(2) 0.0066(17) 0.008(2) 0.016(2)
C21 0.040(3) 0.028(2) 0.028(2) 0.0082(17) 0.0105(19) 0.0084(19)
C22 0.044(3) 0.031(2) 0.027(2) 0.0109(18) 0.0122(19) 0.0122(19)
C23 0.046(3) 0.031(2) 0.030(2) 0.0116(18) 0.011(2) 0.014(2)
C24 0.055(3) 0.043(2) 0.040(3) 0.018(2) 0.021(2) 0.020(2)
C25 0.070(4) 0.040(3) 0.057(3) 0.024(2) 0.025(3) 0.022(3)
C26 0.076(4) 0.035(2) 0.059(3) 0.013(2) 0.016(3) 0.028(3)
C27 0.080(4) 0.054(3) 0.055(3) 0.017(3) 0.032(3) 0.043(3)
C28 0.060(3) 0.045(3) 0.046(3) 0.022(2) 0.026(2) 0.026(2)
N1 0.033(2) 0.0256(17) 0.044(2) 0.0070(15) 0.0128(17) 0.0090(15)
N2 0.035(2) 0.0306(17) 0.034(2) 0.0051(15) 0.0089(16) 0.0116(16)
N3 0.035(2) 0.0384(19) 0.040(2) 0.0062(16) 0.0035(17) 0.0123(17)
N4 0.051(2) 0.0261(16) 0.0249(18) 0.0073(14) 0.0136(16) 0.0150(16)
N5 0.053(2) 0.0313(18) 0.0279(19) 0.0104(15) 0.0161(17) 0.0166(17)
N6 0.049(2) 0.0334(18) 0.0295(19) 0.0113(15) 0.0143(17) 0.0134(17)
C29 0.093(5) 0.132(11) 0.119(8) 0.038(6) 0.050(6) 0.026(7)
C32 0.122(7) 0.142(11) 0.135(9) 0.037(7) 0.053(7) 0.012(7)
C31 0.102(5) 0.136(11) 0.122(8) 0.043(6) 0.054(6) 0.018(7)
C30 0.093(6) 0.138(11) 0.126(9) 0.041(6) 0.049(6) 0.027(7)
C33 0.096(6) 0.143(11) 0.120(9) 0.051(6) 0.045(6) 0.017(7)
C34 0.097(6) 0.147(11) 0.127(9) 0.053(6) 0.044(7) 0.020(7)
C35 0.100(6) 0.144(11) 0.131(9) 0.046(6) 0.050(6) 0.024(7)

loop_
_atom_type_symbol
_atom_type_description
_atom_type_scat_dispersion_real
_atom_type_scat_dispersion_imag
_atom_type_scat_source
C C 0.0033 0.0016 'International Tables Vol C Tables 4.2.6.8 and 6.1.1.4'
H H 0.0000 0.0000 'International Tables Vol C Tables 4.2.6.8 and 6.1.1.4'
N N 0.0061 0.0033 'International Tables Vol C Tables 4.2.6.8 and 6.1.1.4'
Bi Bi -4.1077 10.2566 'International Tables Vol C Tables 4.2.6.8 and 6.1.1.4'

loop_
_geom_angle_atom_site_label_1
_geom_angle_atom_site_label_2
_geom_angle_atom_site_label_3
_geom_angle
_geom_angle_site_symmetry_1
_geom_angle_site_symmetry_3
_geom_angle_publ_flag
N1 Bi1 Bi1 71.47(7) . 2_666 ?
N1 Bi1 N5 88.41(11) . 2_666 ?
N2 Bi1 Bi1 72.85(7) 2_666 2_666 ?
N2 Bi1 N1 144.32(9) 2_666 . ?
N2 Bi1 N4 89.14(11) 2_666 . ?
N2 Bi1 N5 80.21(11) 2_666 2_666 ?
N4 Bi1 Bi1 72.65(7) . 2_666 ?
N4 Bi1 N1 80.72(11) . . ?
N4 Bi1 N5 144.45(9) . 2_666 ?
N5 Bi1 Bi1 71.80(7) 2_666 2_666 ?
C2 C1 H1 120.0 . . ?
C2 C1 C6 120.0(4) . . ?
C6 C1 H1 120.0 . . ?
C1 C2 H2 120.1 . . ?
C1 C2 C3 119.7(4) . . ?
C3 C2 H2 120.1 . . ?
C2 C3 H3 119.7 . . ?
C4 C3 C2 120.5(4) . . ?
C4 C3 H3 119.7 . . ?
C3 C4 H4 120.0 . . ?
C3 C4 C5 120.0(5) . . ?
C5 C4 H4 120.0 . . ?
C4 C5 H5 119.8 . . ?
C4 C5 C6 120.4(4) . . ?
C6 C5 H5 119.8 . . ?
C1 C6 C7 121.9(4) . . ?
C5 C6 C1 119.3(4) . . ?
C5 C6 C7 118.7(4) . . ?
N2 C7 C6 123.8(4) . . ?
N2 C7 N3 113.3(3) . . ?
N3 C7 C6 122.7(4) . . ?
N1 C8 C9 123.8(4) . . ?
N1 C8 N3 113.4(3) . . ?
N3 C8 C9 122.7(4) . . ?
C10 C9 C8 121.6(4) . . ?
C14 C9 C8 119.1(4) . . ?
C14 C9 C10 119.3(4) . . ?
C9 C10 H10 119.9 . . ?
C9 C10 C11 120.1(4) . . ?
C11 C10 H10 119.9 . . ?
C10 C11 H11 120.2 . . ?
C12 C11 C10 119.7(5) . . ?
C12 C11 H11 120.2 . . ?
C11 C12 H12 119.7 . . ?
C11 C12 C13 120.6(5) . . ?
C13 C12 H12 119.7 . . ?
C12 C13 H13 119.8 . . ?
C12 C13 C14 120.5(5) . . ?
C14 C13 H13 119.8 . . ?
C9 C14 C13 119.8(4) . . ?
C9 C14 H14 120.1 . . ?
C13 C14 H14 120.1 . . ?
C16 C15 H15 119.6 . . ?
C16 C15 C20 120.8(4) . . ?
C20 C15 H15 119.6 . . ?
C15 C16 H16 120.2 . . ?
C15 C16 C17 119.6(4) . . ?
C17 C16 H16 120.2 . . ?
C16 C17 H17 119.8 . . ?
C18 C17 C16 120.4(4) . . ?
C18 C17 H17 119.8 . . ?
C17 C18 H18 119.9 . . ?
C17 C18 C19 120.3(4) . . ?
C19 C18 H18 119.9 . . ?
C18 C19 H19 120.2 . . ?
C18 C19 C20 119.7(4) . . ?
C20 C19 H19 120.2 . . ?
C15 C20 C19 119.2(4) . . ?
C15 C20 C21 121.0(4) . . ?
C19 C20 C21 119.7(4) . . ?
N4 C21 C20 124.0(3) . . ?
N4 C21 N6 112.7(3) . . ?
N6 C21 C20 123.3(4) . . ?
N5 C22 C23 125.0(4) . . ?
N5 C22 N6 112.5(3) . . ?
N6 C22 C23 122.5(4) . . ?
C24 C23 C22 119.7(4) . . ?
C24 C23 C28 118.9(4) . . ?
C28 C23 C22 121.3(4) . . ?
C23 C24 H24 120.0 . . ?
C25 C24 C23 120.1(4) . . ?
C25 C24 H24 120.0 . . ?
C24 C25 H25 119.7 . . ?
C26 C25 C24 120.6(4) . . ?
C26 C25 H25 119.7 . . ?
C25 C26 H26 119.8 . . ?
C25 C26 C27 120.4(4) . . ?
C27 C26 H26 119.8 . . ?
C26 C27 H27 120.1 . . ?
C26 C27 C28 119.7(4) . . ?
C28 C27 H27 120.1 . . ?
C23 C28 H28 119.9 . . ?
C27 C28 C23 120.2(4) . . ?
C27 C28 H28 119.9 . . ?
C8 N1 Bi1 137.3(3) . . ?
C8 N1 N2 105.4(3) . . ?
N2 N1 Bi1 107.3(2) . . ?
C7 N2 Bi1 136.6(3) . 2_666 ?
C7 N2 N1 105.8(3) . . ?
N1 N2 Bi1 108.4(2) . 2_666 ?
C8 N3 C7 102.0(3) . . ?
C21 N4 Bi1 145.4(2) . . ?
C21 N4 N5 105.6(3) . . ?
N5 N4 Bi1 108.9(2) . . ?
C22 N5 Bi1 147.2(3) . 2_666 ?
C22 N5 N4 106.1(3) . . ?
N4 N5 Bi1 106.6(2) . 2_666 ?
C21 N6 C22 103.1(3) . . ?
C31 C29 H29 120.7 . . ?
C31 C29 H29 173.7 2_767 . ?
C31 C29 C31 65.5(13) . 2_767 ?
C31 C29 C30 120.6(15) . . ?
C30 C29 H29 118.7 . . ?
C30 C29 C31 55.1(9) . 2_767 ?
C33 C29 H29 144.7 2_767 . ?
C33 C29 C31 29(3) 2_767 2_767 ?
C33 C29 C31 94(4) 2_767 . ?
C33 C29 C30 27(3) 2_767 . ?
C33 C29 C34 139(5) 2_767 2_767 ?
C34 C29 H29 74.8 2_767 . ?
C34 C29 C31 111(2) 2_767 2_767 ?
C34 C29 C31 46.0(17) 2_767 . ?
C34 C29 C30 166(3) 2_767 . ?
H32A C32 H32B 109.5 . . ?
H32A C32 H32C 109.5 . . ?
H32B C32 H32C 109.5 . . ?
C31 C32 H32A 108.6 . . ?
C31 C32 H32B 109.8 . . ?
C31 C32 H32C 110.0 . . ?
C31 C32 C30 50.5(7) . 2_767 ?
C31 C32 C34 37.6(10) . 2_767 ?
C30 C32 H32A 58.1 2_767 . ?
C30 C32 H32B 126.6 2_767 . ?
C30 C32 H32C 123.8 2_767 . ?
C34 C32 H32A 146.1 2_767 . ?
C34 C32 H32B 90.6 2_767 . ?
C34 C32 H32C 87.7 2_767 . ?
C34 C32 C30 88.0(10) 2_767 2_767 ?
C35 C32 H32A 82.9 2_767 . ?
C35 C32 H32B 124.0 2_767 . ?
C35 C32 H32C 117.2 2_767 . ?
C35 C32 C31 26(2) 2_767 . ?
C35 C32 C30 24.9(19) 2_767 2_767 ?
C35 C32 C34 63.2(17) 2_767 2_767 ?
C29 C31 C29 114.5(13) . 2_767 ?
C29 C31 C32 116.8(9) . . ?
C29 C31 C31 69.3(14) . 2_767 ?
C29 C31 C30 163.1(12) . 2_767 ?
C29 C31 C33 20.6(12) . 2_767 ?
C32 C31 C29 128.7(10) . 2_767 ?
C32 C31 C31 173.7(13) . 2_767 ?
C32 C31 C30 80.1(8) . 2_767 ?
C32 C31 C33 137.3(13) . 2_767 ?
C31 C31 C29 45.2(6) 2_767 2_767 ?
C30 C31 C29 48.6(9) 2_767 2_767 ?
C30 C31 C31 93.8(14) 2_767 2_767 ?
C33 C31 C29 93.9(11) 2_767 2_767 ?
C33 C31 C29 10.9(9) . 2_767 ?
C33 C31 C29 125.3(14) . . ?
C33 C31 C32 117.9(9) . . ?
C33 C31 C31 48.7(7) 2_767 2_767 ?
C33 C31 C31 56.1(13) . 2_767 ?
C33 C31 C30 142.4(16) 2_767 2_767 ?
C33 C31 C30 37.9(8) . 2_767 ?
C33 C31 C33 104.8(15) . 2_767 ?
C34 C31 C29 156.7(17) 2_767 2_767 ?
C34 C31 C29 42.7(10) 2_767 . ?
C34 C31 C32 74.2(11) 2_767 . ?
C34 C31 C31 111.8(18) 2_767 2_767 ?
C34 C31 C30 153.8(16) 2_767 2_767 ?
C34 C31 C33 167.6(15) 2_767 . ?
C34 C31 C33 63.1(15) 2_767 2_767 ?
C35 C31 C29 135.3(19) 2_767 . ?
C35 C31 C29 110(2) 2_767 2_767 ?
C35 C31 C32 18.8(16) 2_767 . ?
C35 C31 C31 155(3) 2_767 2_767 ?
C35 C31 C30 61.4(15) 2_767 2_767 ?
C35 C31 C33 156(3) 2_767 2_767 ?
C35 C31 C33 99.3(18) 2_767 . ?
C35 C31 C34 92.6(18) 2_767 2_767 ?
C29 C30 C32 125.6(13) . 2_767 ?
C29 C30 C31 76.2(12) . 2_767 ?
C29 C30 H30 121.3 . . ?
C32 C30 H30 113.0 2_767 . ?
C31 C30 C32 49.4(8) 2_767 2_767 ?
C31 C30 H30 162.3 2_767 . ?
C33 C30 C29 14.6(18) 2_767 . ?
C33 C30 C32 111(2) 2_767 2_767 ?
C33 C30 C31 61.8(15) 2_767 2_767 ?
C33 C30 H30 135.6 2_767 . ?
C33 C30 C35 99(2) 2_767 . ?
C35 C30 C29 113.4(17) . . ?
C35 C30 C32 12.3(10) . 2_767 ?
C35 C30 C31 37.2(11) . 2_767 ?
C35 C30 H30 125.3 . . ?
C29 C33 C31 65(3) 2_767 2_767 ?
C29 C33 C31 140(4) 2_767 . ?
C29 C33 C30 139(5) 2_767 2_767 ?
C29 C33 H33 95.0 2_767 . ?
C29 C33 C34 26(3) 2_767 . ?
C29 C33 C35 169(4) 2_767 2_767 ?
C31 C33 C31 75.2(15) . 2_767 ?
C31 C33 H33 160.1 2_767 . ?
C31 C33 H33 124.6 . . ?
C31 C33 C34 114.8(17) . . ?
C31 C33 C35 31.3(9) . 2_767 ?
C31 C33 C35 106.4(18) 2_767 2_767 ?
C30 C33 C31 155(3) 2_767 2_767 ?
C30 C33 C31 80.3(17) 2_767 . ?
C30 C33 H33 44.4 2_767 . ?
C30 C33 C34 165(2) 2_767 . ?
C30 C33 C35 49.0(12) 2_767 2_767 ?
C34 C33 C31 39.7(11) . 2_767 ?
C34 C33 H33 120.5 . . ?
C34 C33 C35 146.1(16) . 2_767 ?
C35 C33 H33 93.4 2_767 . ?
C29 C34 C32 159(3) 2_767 2_767 ?
C29 C34 C31 91(2) 2_767 2_767 ?
C29 C34 C33 14.6(19) 2_767 . ?
C29 C34 H34 105.3 2_767 . ?
C29 C34 C35 133(3) 2_767 . ?
C32 C34 H34 95.0 2_767 . ?
C31 C34 C32 68.2(13) 2_767 2_767 ?
C31 C34 C33 77.2(16) 2_767 . ?
C31 C34 H34 163.1 2_767 . ?
C31 C34 C35 42.2(13) 2_767 . ?
C33 C34 C32 145.4(17) . 2_767 ?
C33 C34 H34 119.6 . . ?
C33 C34 C35 119.3(19) . . ?
C35 C34 C32 26.2(10) . 2_767 ?
C35 C34 H34 121.1 . . ?
C32 C35 C31 135(4) 2_767 2_767 ?
C32 C35 C30 143(3) 2_767 . ?
C32 C35 C33 173(3) 2_767 2_767 ?
C32 C35 C34 91(2) 2_767 . ?
C32 C35 H35 27.4 2_767 . ?
C31 C35 C30 81(2) 2_767 . ?
C31 C35 C33 49.4(12) 2_767 2_767 ?
C31 C35 C34 45.2(17) 2_767 . ?
C31 C35 H35 162.6 2_767 . ?
C30 C35 C33 32.0(11) . 2_767 ?
C30 C35 C34 126.5(19) . . ?
C30 C35 H35 115.6 . . ?
C33 C35 H35 147.5 2_767 . ?
C34 C35 C33 94.6(14) . 2_767 ?
C34 C35 H35 117.8 . . ?

loop_
_geom_bond_atom_site_label_1
_geom_bond_atom_site_label_2
_geom_bond_distance
_geom_bond_site_symmetry_2
_geom_bond_publ_flag
Bi1 Bi1 2.8721(3) 2_666 ?
Bi1 N1 2.461(3) . ?
Bi1 N2 2.411(3) 2_666 ?
Bi1 N4 2.422(3) . ?
Bi1 N5 2.473(3) 2_666 ?
C1 H1 0.9300 . ?
C1 C2 1.378(6) . ?
C1 C6 1.391(6) . ?
C2 H2 0.9300 . ?
C2 C3 1.379(6) . ?
C3 H3 0.9300 . ?
C3 C4 1.370(7) . ?
C4 H4 0.9300 . ?
C4 C5 1.372(6) . ?
C5 H5 0.9300 . ?
C5 C6 1.382(6) . ?
C6 C7 1.474(5) . ?
C7 N2 1.332(5) . ?
C7 N3 1.349(5) . ?
C8 C9 1.471(5) . ?
C8 N1 1.337(5) . ?
C8 N3 1.349(5) . ?
C9 C10 1.391(6) . ?
C9 C14 1.378(6) . ?
C10 H10 0.9300 . ?
C10 C11 1.393(6) . ?
C11 H11 0.9300 . ?
C11 C12 1.359(7) . ?
C12 H12 0.9300 . ?
C12 C13 1.370(7) . ?
C13 H13 0.9300 . ?
C13 C14 1.386(6) . ?
C14 H14 0.9300 . ?
C15 H15 0.9300 . ?
C15 C16 1.372(5) . ?
C15 C20 1.380(6) . ?
C16 H16 0.9300 . ?
C16 C17 1.377(6) . ?
C17 H17 0.9300 . ?
C17 C18 1.369(6) . ?
C18 H18 0.9300 . ?
C18 C19 1.380(6) . ?
C19 H19 0.9300 . ?
C19 C20 1.390(6) . ?
C20 C21 1.473(5) . ?
C21 N4 1.332(5) . ?
C21 N6 1.343(5) . ?
C22 C23 1.468(5) . ?
C22 N5 1.328(5) . ?
C22 N6 1.346(5) . ?
C23 C24 1.388(6) . ?
C23 C28 1.389(5) . ?
C24 H24 0.9300 . ?
C24 C25 1.376(6) . ?
C25 H25 0.9300 . ?
C25 C26 1.359(6) . ?
C26 H26 0.9300 . ?
C26 C27 1.373(6) . ?
C27 H27 0.9300 . ?
C27 C28 1.384(6) . ?
C28 H28 0.9300 . ?
N1 N2 1.380(4) . ?
N2 Bi1 2.411(3) 2_666 ?
N4 N5 1.378(4) . ?
N5 Bi1 2.473(3) 2_666 ?
C29 H29 0.9601 . ?
C29 C31 1.381(9) . ?
C29 C31 1.82(3) 2_767 ?
C29 C30 1.406(9) . ?
C29 C33 0.54(2) 2_767 ?
C29 C34 0.937(18) 2_767 ?
C32 H32A 0.9599 . ?
C32 H32B 0.9601 . ?
C32 H32C 0.9600 . ?
C32 C31 1.512(10) . ?
C32 C30 1.96(2) 2_767 ?
C32 C34 1.57(2) 2_767 ?
C32 C35 0.69(2) 2_767 ?
C31 C29 1.82(3) 2_767 ?
C31 C31 1.77(3) 2_767 ?
C31 C30 1.54(3) 2_767 ?
C31 C33 1.52(3) 2_767 ?
C31 C33 1.375(9) . ?
C31 C34 0.99(3) 2_767 ?
C31 C35 0.94(2) 2_767 ?
C30 C32 1.96(2) 2_767 ?
C30 C31 1.54(3) 2_767 ?
C30 H30 0.9601 . ?
C30 C33 0.96(2) 2_767 ?
C30 C35 1.366(10) . ?
C33 C29 0.54(2) 2_767 ?
C33 C31 1.52(3) 2_767 ?
C33 C30 0.96(2) 2_767 ?
C33 H33 0.9600 . ?
C33 C34 1.389(9) . ?
C33 C35 1.79(2) 2_767 ?
C34 C29 0.937(18) 2_767 ?
C34 C32 1.57(2) 2_767 ?
C34 C31 0.99(3) 2_767 ?
C34 H34 0.9600 . ?
C34 C35 1.399(10) . ?
C35 C32 0.69(2) 2_767 ?
C35 C31 0.94(2) 2_767 ?
C35 C33 1.79(2) 2_767 ?
C35 H35 0.9600 . ?
